data_7714638
loop_
_publ_author_name
'Wen, Wei-Yang'
'Ma, Wen'
'Hu, Bing'
'Xiao, Hui-Ping'
'Pan, Tian-Yu'
'Liu, Jia-Ting'
'Lin, Hao-Wei'
'Li, Xin-Xiong'
'Huang, Xiao-Ying'

_publ_section_title
;
 Mixed-valence compounds based on heterometallic-oxo-clusters containing
 Sb(III,V): crystal structures and proton conduction.
;
_journal_issue 3
_journal_name_full 'Dalton transactions (Cambridge, England : 2003)'
_journal_page_first 1156
_journal_page_last 1162
_journal_paper_doi 10.1039/d3dt03904h
_journal_volume 53
_journal_year 2024
_chemical_formula_moiety 'C48 H65.16 Cd0.87 Co8.4 O110.58 Sb14, 9.42(H2 O), Co H12 O6'
_chemical_formula_sum 'C48 H109.2 Cd0.87 Co11.53 O126 Sb14'
_chemical_formula_weight 5184.30
_space_group_crystal_system triclinic
_space_group_IT_number 2
_space_group_name_Hall '-P 1'
_space_group_name_H-M_alt 'P -1'
_atom_sites_solution_hydrogens mixed
_audit_creation_date 2023-10-13
_audit_creation_method
;
  Olex2 1.2
  (compiled May  9 2012 12:37:22, GUI svn.r4230)
;
_audit_update_record
;
2023-10-16 deposited with the CCDC.	2023-12-07 downloaded from the CCDC.
;
_cell_angle_alpha 76.323(2)
_cell_angle_beta 71.979(2)
_cell_angle_gamma 64.558(3)
_cell_formula_units_Z 1
_cell_length_a 13.7790(4)
_cell_length_b 14.6515(5)
_cell_length_c 18.8682(4)
_cell_measurement_reflns_used 24966
_cell_measurement_temperature 295(2)
_cell_measurement_theta_max 74.7050
_cell_measurement_theta_min 2.4440
_cell_volume 3247.15(18)
_computing_molecular_graphics
;
O. V. Dolomanov, L. J. Bourhis, R. J. Gildea, J. A. K. Howard and H. Puschmann,
OLEX2: a complete structure solution, refinement and analysis program.
J. Appl. Cryst. (2009). 42, 339-341.
;
_computing_publication_material
;
O. V. Dolomanov, L. J. Bourhis, R. J. Gildea, J. A. K. Howard and H. Puschmann,
OLEX2: a complete structure solution, refinement and analysis program.
J. Appl. Cryst. (2009). 42, 339-341.
;
_computing_structure_refinement 'SHELXL-2018/3 (Sheldrick, 2018)'
_diffrn_ambient_temperature 295(2)
_diffrn_measured_fraction_theta_full 0.999
_diffrn_measured_fraction_theta_max 0.972
_diffrn_measurement_device_type 'multiwire proportional'
_diffrn_measurement_method 'phi and omega scans'
_diffrn_radiation_monochromator graphite
_diffrn_radiation_type CuK\a
_diffrn_radiation_wavelength 1.54178
_diffrn_reflns_av_R_equivalents 0.0575
_diffrn_reflns_av_unetI/netI 0.0413
_diffrn_reflns_Laue_measured_fraction_full 0.999
_diffrn_reflns_Laue_measured_fraction_max 0.972
_diffrn_reflns_limit_h_max 17
_diffrn_reflns_limit_h_min -17
_diffrn_reflns_limit_k_max 17
_diffrn_reflns_limit_k_min -18
_diffrn_reflns_limit_l_max 23
_diffrn_reflns_limit_l_min -23
_diffrn_reflns_number 60855
_diffrn_reflns_point_group_measured_fraction_full 0.999
_diffrn_reflns_point_group_measured_fraction_max 0.972
_diffrn_reflns_theta_full 67.679
_diffrn_reflns_theta_max 75.578
_diffrn_reflns_theta_min 2.481
_diffrn_source 'micro-focus sealed X-ray tube'
_exptl_absorpt_coefficient_mu 36.211
_exptl_absorpt_correction_T_max 1.00000
_exptl_absorpt_correction_T_min 0.59354
_exptl_absorpt_correction_type multi-scan
_exptl_absorpt_process_details
;
CrysAlisPro 1.171.42.90a (Rigaku Oxford Diffraction, 2023)
Empirical absorption correction using spherical harmonics,
implemented in SCALE3 ABSPACK scaling algorithm.
;
_exptl_crystal_colour pink
_exptl_crystal_density_diffrn 2.651
_exptl_crystal_description prismatic
_exptl_crystal_F_000 2472
_exptl_crystal_size_max 0.120
_exptl_crystal_size_mid 0.080
_exptl_crystal_size_min 0.030
_refine_diff_density_max 2.168
_refine_diff_density_min -2.081
_refine_diff_density_rms 0.206
_refine_ls_extinction_method none
_refine_ls_goodness_of_fit_ref 1.010
_refine_ls_hydrogen_treatment mixed
_refine_ls_matrix_type full
_refine_ls_number_parameters 1101
_refine_ls_number_reflns 13109
_refine_ls_number_restraints 125
_refine_ls_restrained_S_all 1.010
_refine_ls_R_factor_all 0.0571
_refine_ls_R_factor_gt 0.0497
_refine_ls_shift/su_max 0.009
_refine_ls_shift/su_mean 0.000
_refine_ls_structure_factor_coef Fsqd
_refine_ls_weighting_details 'w=1/[\s^2^(Fo^2^)+(0.0720P)^2^+29.0862P] where P=(Fo^2^+2Fc^2^)/3'
_refine_ls_weighting_scheme calc
_refine_ls_wR_factor_gt 0.1292
_refine_ls_wR_factor_ref 0.1343
_reflns_Friedel_coverage 0.000
_reflns_number_gt 11409
_reflns_number_total 13109
_reflns_threshold_expression 'I > 2\s(I)'
_cod_data_source_file d3dt03904h2.cif
_cod_data_source_block x
_cod_depositor_comments 'Adding full bibliography for 7714637--7714638.cif.'
_cod_original_formula_sum 'C48 H109.20 Cd0.87 Co11.53 O126 Sb14'
_cod_database_code 7714638
_shelx_estimated_absorpt_t_max 0.410
_shelx_estimated_absorpt_t_min 0.098
_shelx_shelxl_version_number 2018/3
_shelx_space_group_comment
;
The symmetry employed for this shelxl refinement is uniquely defined
by the following loop, which should always be used as a source of
symmetry information in preference to the above space-group names.
They are only intended as comments.
;

loop_
_space_group_symop_operation_xyz
'x, y, z'
'-x, -y, -z'

loop_
_atom_site_label
_atom_site_type_symbol
_atom_site_fract_x
_atom_site_fract_y
_atom_site_fract_z
_atom_site_U_iso_or_equiv
_atom_site_adp_type
_atom_site_occupancy
_atom_site_site_symmetry_order
_atom_site_calc_flag
_atom_site_refinement_flags_posn
_atom_site_refinement_flags_adp
_atom_site_refinement_flags_occupancy
_atom_site_disorder_assembly
_atom_site_disorder_group
Sb1 Sb 0.52624(4) 0.45037(3) 0.75388(2) 0.02066(11) Uani 1 1 d . . . . .
Sb2 Sb 0.39149(4) 0.58314(3) 0.91974(3) 0.02411(11) Uani 1 1 d . . . . .
Sb3 Sb 0.53096(4) 0.30848(4) 0.94145(3) 0.02552(11) Uani 1 1 d . . . . .
Sb4 Sb 0.68903(4) 0.46691(4) 0.86607(3) 0.02729(12) Uani 1 1 d . . . . .
Sb5 Sb 0.64558(4) 0.30767(4) 0.59273(3) 0.03009(12) Uani 1 1 d . . . . .
Sb6 Sb 0.53947(4) 0.58390(4) 0.56412(3) 0.02637(12) Uani 1 1 d . . . . .
Sb7 Sb 0.35392(4) 0.45431(4) 0.64054(3) 0.02855(12) Uani 1 1 d . . . . .
Co1 Co 0.36640(11) 0.33273(10) 0.82547(7) 0.0289(3) Uani 1 1 d . . . . .
Co2 Co 0.41680(12) 0.69181(10) 0.73215(7) 0.0323(3) Uani 1 1 d . . . . .
Co3 Co 0.78783(10) 0.33923(10) 0.70599(7) 0.0293(3) Uani 1 1 d . . . . .
Co4 Co 0.12384(14) 0.42897(13) 0.80920(10) 0.0472(4) Uani 1 1 d D . . . .
Cd5 Cd 0.75574(14) -0.12847(9) 0.91420(7) 0.0582(6) Uani 0.240(7) 1 d . . P . .
Co5 Co 0.75574(14) -0.12847(9) 0.91420(7) 0.0582(6) Uani 0.760(7) 1 d D . P . .
Cd6 Cd 1.04525(19) 0.13384(17) 0.48242(15) 0.0531(10) Uani 0.193(7) 1 d . . P . .
Co6 Co 1.04525(19) 0.13384(17) 0.48242(15) 0.0531(10) Uani 0.307(7) 1 d D . P . .
Co7 Co -0.0571(5) 0.4373(5) 0.7026(4) 0.0322(14) Uani 0.2 1 d D . P . .
O1 O 0.2783(5) 0.3069(5) 0.7633(4) 0.0376(13) Uani 1 1 d . . . . .
O2 O 0.2912(7) 0.2146(7) 0.6794(6) 0.070(2) Uani 1 1 d . . . . .
O3 O 0.4666(5) 0.1862(5) 0.7940(3) 0.0399(14) Uani 1 1 d . . . . .
O4 O 0.5143(5) 0.2681(5) 0.6347(3) 0.0354(13) Uani 1 1 d . . . . .
O5 O 0.7133(6) 0.1475(5) 0.6513(4) 0.0490(16) Uani 1 1 d . . . . .
O6 O 0.6677(8) 0.0131(6) 0.7040(6) 0.076(3) Uani 1 1 d . . . . .
O7 O 0.2179(6) 0.2862(5) 1.0479(3) 0.0452(16) Uani 1 1 d . . . . .
O8 O 0.3360(5) 0.2630(4) 0.9365(3) 0.0367(13) Uani 1 1 d . . . . .
O9 O 0.2185(5) 0.4365(5) 0.8702(3) 0.0337(12) Uani 1 1 d . . . . .
O10 O 0.3281(4) 0.4750(4) 0.9639(3) 0.0271(11) Uani 1 1 d . . . . .
O11 O 0.2082(5) 0.6595(4) 0.9090(4) 0.0402(14) Uani 1 1 d . . . . .
O12 O 0.0502(5) 0.6378(5) 0.9561(5) 0.059(2) Uani 1 1 d . . . . .
O13 O 0.1805(5) 0.5315(5) 0.7168(4) 0.0392(14) Uani 1 1 d . . . . .
O14 O 0.0422(6) 0.6837(6) 0.7268(5) 0.063(2) Uani 1 1 d . . . . .
O15 O 0.3209(4) 0.6034(4) 0.6156(3) 0.0310(12) Uani 1 1 d . . . . .
O16 O 0.2512(6) 0.7205(6) 0.7392(4) 0.0468(16) Uani 1 1 d . . . . .
O17 O 0.3882(5) 0.7850(5) 0.6318(4) 0.0413(14) Uani 1 1 d . . . . .
O18 O 0.2790(7) 0.8483(6) 0.5521(5) 0.064(2) Uani 1 1 d . . . . .
O19 O 0.3661(6) 0.7859(5) 0.8127(4) 0.0472(16) Uani 1 1 d . . . . .
O20 O 0.4155(9) 0.8571(7) 0.8794(7) 0.092(3) Uani 1 1 d . . . . .
O21 O 0.5566(6) 0.7244(5) 0.7206(4) 0.0465(15) Uani 1 1 d . . . . .
O22 O 0.5886(5) 0.6146(4) 0.8656(4) 0.0350(13) Uani 1 1 d . . . . .
O23 O 0.7894(5) 0.5502(5) 0.7780(4) 0.0451(15) Uani 1 1 d . . . . .
O24 O 0.7956(7) 0.7027(6) 0.7412(6) 0.073(3) Uani 1 1 d . . . . .
O25 O 0.8946(5) 0.3167(5) 0.7729(4) 0.0379(13) Uani 1 1 d . . . . .
O26 O 0.9684(7) 0.2192(6) 0.8679(5) 0.060(2) Uani 1 1 d . . . . .
O27 O 0.8101(5) 0.1934(4) 0.7628(3) 0.0375(13) Uani 1 1 d . . . . .
O28 O 0.6954(5) 0.2720(4) 0.9068(3) 0.0311(12) Uani 1 1 d . . . . .
O29 O 0.6032(5) 0.1446(4) 0.9128(4) 0.0406(14) Uani 1 1 d . . . . .
O30 O 0.7660(6) 0.0159(5) 0.8828(4) 0.0504(17) Uani 1 1 d . . . . .
O31 O 0.8743(5) 0.2758(5) 0.6057(4) 0.0432(15) Uani 1 1 d . . . . .
O32 O 0.9540(6) 0.3049(6) 0.4851(4) 0.0527(18) Uani 1 1 d . . . . .
O33 O 0.8366(5) 0.4533(5) 0.6367(3) 0.0374(13) Uani 1 1 d . . . . .
O34 O 0.6968(5) 0.4825(4) 0.5375(3) 0.0344(12) Uani 1 1 d . . . . .
O35 O 0.6504(6) 0.6695(5) 0.5602(4) 0.0431(15) Uani 1 1 d . . . . .
O36 O 0.8246(7) 0.6580(6) 0.5155(5) 0.063(2) Uani 1 1 d . . . . .
O37 O 0.5017(4) 0.3472(4) 0.8396(3) 0.0245(10) Uani 1 1 d . . . . .
O38 O 0.4027(4) 0.4342(4) 0.7331(3) 0.0253(10) Uani 1 1 d . . . . .
O39 O 0.4267(4) 0.5662(4) 0.8125(3) 0.0252(10) Uani 1 1 d . . . . .
O40 O 0.5219(4) 0.5677(4) 0.6740(3) 0.0259(11) Uani 1 1 d . . . . .
O41 O 0.6413(4) 0.3499(4) 0.6865(3) 0.0281(11) Uani 1 1 d . . . . .
O42 O 0.6613(4) 0.4430(4) 0.7759(3) 0.0255(10) Uani 1 1 d . . . . .
O43 O 0.5386(4) 0.4542(4) 0.9260(3) 0.0230(10) Uani 1 1 d . . . . .
O44 O 0.5113(5) 0.4502(4) 0.5818(3) 0.0281(11) Uani 1 1 d . . . . .
O45 O 0.0741(6) 0.3188(6) 0.8953(5) 0.060(2) Uani 1 1 d D . . . .
H45A H 0.032(3) 0.367(3) 0.919(3) 0.090 Uiso 1 1 d D U . . .
H45B H 0.044(3) 0.290(3) 0.882(3) 0.090 Uiso 1 1 d D U . . .
O46 O 0.0437(6) 0.4132(6) 0.7449(5) 0.062(2) Uani 1 1 d . . . . .
O47 O -0.0160(6) 0.5545(6) 0.8540(4) 0.0543(18) Uani 1 1 d D . . . .
H47A H -0.020(4) 0.6049(13) 0.8229(14) 0.081 Uiso 1 1 d D U . . .
H47B H -0.011(3) 0.559(3) 0.8951(13) 0.081 Uiso 1 1 d D U . . .
O48 O 0.7645(11) -0.1355(6) 0.8059(6) 0.095(4) Uani 1 1 d D . . . .
H48A H 0.751(7) -0.0809(16) 0.7788(17) 0.143 Uiso 1 1 d D U . . .
H48B H 0.738(3) -0.173(2) 0.801(4) 0.143 Uiso 1 1 d D U . . .
O49 O 0.6024(8) -0.0837(8) 0.9629(11) 0.202(10) Uani 1 1 d D U . . .
H49A H 0.5641(14) -0.1177(14) 0.977(2) 0.303 Uiso 1 1 d D U . . .
H49B H 0.5692(10) -0.0223(8) 0.9531(7) 0.303 Uiso 1 1 d D U . . .
O50 O 0.9368(9) -0.1874(8) 0.8833(9) 0.152(7) Uani 1 1 d D U . . .
H50A H 0.954(2) -0.2423(13) 0.9099(13) 0.228 Uiso 1 1 d D U . . .
H50B H 0.951(2) -0.190(3) 0.8381(7) 0.228 Uiso 1 1 d D U . . .
O51 O 0.7965(11) -0.1269(8) 1.0202(7) 0.113(4) Uani 1 1 d D . . . .
H51A H 0.8639(12) -0.156(3) 1.0071(17) 0.169 Uiso 1 1 d D U . . .
H51B H 0.773(2) -0.0651(9) 1.0203(16) 0.169 Uiso 1 1 d D U . . .
O52 O 1.0592(13) 0.1453(10) 0.3648(9) 0.142(6) Uani 1 1 d D . . . .
H52A H 1.094(3) 0.182(2) 0.3438(13) 0.213 Uiso 1 1 d D U . . .
H52B H 1.088(5) 0.0868(13) 0.3541(13) 0.213 Uiso 1 1 d D U . . .
O53 O 1.0916(12) 0.0935(11) 0.5863(10) 0.076(5) Uani 0.5 1 d D . P A .
H53A H 1.106(3) 0.1394(19) 0.5929(17) 0.114 Uiso 0.5 1 d D U P . .
H53B H 1.043(3) 0.080(3) 0.6190(11) 0.114 Uiso 0.5 1 d D U P . .
O54 O 1.2029(15) 0.1708(13) 0.4306(9) 0.078(4) Uani 0.5 1 d D . P A 1
H54A H 1.212(3) 0.168(5) 0.4721(10) 0.117 Uiso 0.5 1 d D U P B 1
H54B H 1.168(2) 0.228(2) 0.412(3) 0.117 Uiso 0.5 1 d D U P C 1
O54B O 1.2840(14) 0.1850(14) 0.3877(11) 0.078(4) Uani 0.5 1 d D . P D 2
H54C H 1.329(6) 0.145(4) 0.358(3) 0.117 Uiso 0.5 1 d D U P E 2
H54D H 1.220(2) 0.190(7) 0.396(9) 0.117 Uiso 0.5 1 d D U P F 2
O55 O 1.1302(14) -0.0261(14) 0.4698(9) 0.085(6) Uani 0.5 1 d D . P A .
H55A H 1.146(8) -0.029(2) 0.4245(10) 0.127 Uiso 0.5 1 d D U P . .
H55B H 1.087(3) -0.0523(16) 0.496(4) 0.127 Uiso 0.5 1 d D U P . .
O56 O 0.9031(14) 0.1060(14) 0.5150(9) 0.079(5) Uani 0.5 1 d D . P A .
H56A H 0.858(2) 0.141(5) 0.489(2) 0.095 Uiso 0.5 1 d D U P . .
H56B H 0.878(4) 0.102(7) 0.5605(9) 0.095 Uiso 0.5 1 d D U P . .
O57 O -0.0399(6) 0.5693(6) 0.6381(4) 0.0540(18) Uani 1 1 d D . . . .
H57A H -0.098(2) 0.6195(15) 0.647(4) 0.081 Uiso 1 1 d D U . . .
H57B H -0.012(7) 0.561(3) 0.5938(9) 0.081 Uiso 1 1 d D U . . .
O58 O 0.091(2) 0.314(3) 0.6438(14) 0.167(11) Uani 0.29(2) 1 d D U P G 1
H58A H 0.1390(15) 0.323(3) 0.654(3) 0.251 Uiso 0.29(2) 1 d D U P G 1
H58B H 0.082(4) 0.334(4) 0.6009(14) 0.251 Uiso 0.29(2) 1 d D U P G 1
O58B O 0.1018(16) 0.2425(19) 0.6397(11) 0.167(11) Uani 0.71(2) 1 d D . P G 2
H58C H 0.125(16) 0.206(3) 0.6061(18) 0.251 Uiso 0.71(2) 1 d D U P G 2
H58D H 0.09(2) 0.214(5) 0.6827(11) 0.251 Uiso 0.71(2) 1 d D U P G 2
C1 C 0.3264(9) 0.2325(7) 0.7247(6) 0.044(2) Uani 1 1 d . . . . .
C2 C 0.4434(8) 0.1605(7) 0.7341(5) 0.0383(19) Uani 1 1 d . . . . .
H2A H 0.445861 0.090803 0.747361 0.046 Uiso 1 1 calc R U . . .
C3 C 0.5296(8) 0.1640(6) 0.6627(5) 0.0382(19) Uani 1 1 d . . . . .
H3A H 0.519756 0.134138 0.625392 0.046 Uiso 1 1 calc R U . . .
C4 C 0.6461(9) 0.1025(7) 0.6754(6) 0.046(2) Uani 1 1 d . . . . .
C5 C 0.2513(7) 0.3174(6) 0.9806(5) 0.0314(17) Uani 1 1 d . . . . .
C6 C 0.1889(7) 0.4256(6) 0.9490(4) 0.0310(16) Uani 1 1 d . . . . .
H6A H 0.109439 0.440579 0.965904 0.037 Uiso 1 1 calc R U . . .
C7 C 0.2136(6) 0.4997(6) 0.9789(5) 0.0282(16) Uani 1 1 d . . . . .
H7A H 0.184216 0.495498 1.033430 0.034 Uiso 1 1 calc R U . . .
C8 C 0.1522(7) 0.6080(7) 0.9443(5) 0.0374(19) Uani 1 1 d . . . . .
C9 C 0.1380(7) 0.6291(7) 0.6998(6) 0.041(2) Uani 1 1 d . . . . .
C10 C 0.2123(7) 0.6758(7) 0.6394(6) 0.0385(19) Uani 1 1 d . . . . .
H10A H 0.179345 0.705615 0.595931 0.046 Uiso 1 1 calc R U . . .
C11 C 0.2172(8) 0.7608(7) 0.6704(6) 0.044(2) Uani 1 1 d . . . . .
H11A H 0.143761 0.815805 0.679603 0.053 Uiso 1 1 calc R U . . .
C12 C 0.3001(8) 0.8027(7) 0.6138(6) 0.042(2) Uani 1 1 d . . . . .
C13 C 0.4362(10) 0.8104(8) 0.8269(7) 0.056(3) Uani 1 1 d . . . . .
C14 C 0.5554(8) 0.7700(7) 0.7799(6) 0.045(2) Uani 1 1 d . . . . .
H14A H 0.580250 0.826321 0.758943 0.054 Uiso 1 1 calc R U . . .
C15 C 0.6321(8) 0.6903(7) 0.8276(6) 0.042(2) Uani 1 1 d . . . . .
H15A H 0.635263 0.723988 0.865424 0.050 Uiso 1 1 calc R U . . .
C16 C 0.7474(8) 0.6457(7) 0.7788(6) 0.043(2) Uani 1 1 d . . . . .
C17 C 0.9132(7) 0.2387(7) 0.8222(5) 0.0359(18) Uani 1 1 d . . . . .
C18 C 0.8575(7) 0.1663(6) 0.8265(5) 0.0347(18) Uani 1 1 d . . . . .
H18A H 0.913348 0.096646 0.825342 0.042 Uiso 1 1 calc R U . . .
C19 C 0.7674(7) 0.1708(6) 0.8983(5) 0.0310(17) Uani 1 1 d . . . . .
H19A H 0.802645 0.143284 0.940733 0.037 Uiso 1 1 calc R U . . .
C20 C 0.7076(7) 0.1038(6) 0.8976(5) 0.0353(18) Uani 1 1 d . . . . .
C21 C 0.9046(7) 0.3317(7) 0.5483(5) 0.0358(18) Uani 1 1 d . . . . .
C22 C 0.8750(7) 0.4414(7) 0.5588(5) 0.0374(19) Uani 1 1 d . . . . .
H22A H 0.941064 0.457718 0.538116 0.045 Uiso 1 1 calc R U . . .
C23 C 0.7869(7) 0.5122(7) 0.5174(5) 0.0352(18) Uani 1 1 d . . . . .
H23A H 0.819209 0.508647 0.463479 0.042 Uiso 1 1 calc R U . . .
C24 C 0.7526(7) 0.6220(7) 0.5327(5) 0.0388(19) Uani 1 1 d . . . . .
Co8 Co 0.500000 1.000000 0.500000 0.0531(6) Uani 1 2 d DS . P . .
O59 O 0.5987(8) 0.8550(6) 0.4662(5) 0.073(3) Uani 1 1 d D . . . .
H59A H 0.597(5) 0.8107(13) 0.5019(14) 0.109 Uiso 1 1 d D U . . .
H59B H 0.660(2) 0.853(2) 0.443(4) 0.109 Uiso 1 1 d D U . . .
O60 O 0.3654(8) 0.9897(6) 0.4807(6) 0.073(3) Uani 1 1 d D . . . .
H60A H 0.342(3) 0.944(2) 0.500(7) 0.109 Uiso 1 1 d D U . . .
H60B H 0.325(6) 1.0460(19) 0.494(4) 0.109 Uiso 1 1 d D U . . .
O61 O 0.4700(10) 0.9293(8) 0.6100(6) 0.091(3) Uani 1 1 d D . . . .
H61A H 0.5271(15) 0.902(6) 0.6250(17) 0.137 Uiso 1 1 d D U . . .
H61B H 0.417(4) 0.968(3) 0.6370(14) 0.137 Uiso 1 1 d D U . . .
O1W O 0.445(2) 0.0186(12) 0.8923(8) 0.232(13) Uani 1 1 d D . . . .
H1C H 0.475(6) -0.0421(17) 0.887(4) 0.348 Uiso 1 1 d D U . . .
H1D H 0.4046(16) 0.033(6) 0.9338(13) 0.348 Uiso 1 1 d D U . . .
O2W O 0.096(2) 0.8982(14) 0.8045(13) 0.157(15) Uani 0.5 1 d D . P . .
H2C H 0.132(6) 0.848(4) 0.829(3) 0.235 Uiso 0.5 1 d D U P . .
H2D H 0.114(4) 0.947(2) 0.795(9) 0.235 Uiso 0.5 1 d D U P . .
O3W O 0.9364(14) 0.0140(12) 0.6967(10) 0.148(8) Uani 0.820(19) 1 d D . P H 1
H3C H 0.985(2) 0.036(3) 0.690(8) 0.222 Uiso 0.820(19) 1 d D U P H 1
H3D H 0.874(2) 0.049(5) 0.718(5) 0.222 Uiso 0.820(19) 1 d D U P H 1
O3B O 0.887(4) 0.114(2) 0.6571(19) 0.148(8) Uani 0.180(19) 1 d D . P H 2
H3E H 0.873(7) 0.068(3) 0.687(4) 0.222 Uiso 0.180(19) 1 d D U P H 2
H3F H 0.932(6) 0.097(6) 0.617(2) 0.222 Uiso 0.180(19) 1 d D U P H 2
O4W O 0.263(2) 0.0178(18) 0.7258(13) 0.171(15) Uani 0.5 1 d D . P . .
H4C H 0.233(4) 0.030(12) 0.6912(19) 0.256 Uiso 0.5 1 d D U P . .
H4D H 0.221(5) 0.031(12) 0.7669(19) 0.256 Uiso 0.5 1 d D U P . .
O5W O 0.9537(17) -0.0685(14) 1.0243(12) 0.134(13) Uani 0.5 1 d D . P . .
H5C H 0.926(16) -0.024(3) 1.052(2) 0.202 Uiso 0.5 1 d D U P . .
H5D H 1.018(3) -0.080(14) 1.001(6) 0.202 Uiso 0.5 1 d D U P . .

loop_
_atom_site_aniso_label
_atom_site_aniso_U_11
_atom_site_aniso_U_22
_atom_site_aniso_U_33
_atom_site_aniso_U_23
_atom_site_aniso_U_13
_atom_site_aniso_U_12
Sb1 0.0208(2) 0.0256(2) 0.0191(2) -0.00135(16) -0.00522(17) -0.01249(17)
Sb2 0.0255(2) 0.0263(2) 0.0227(2) -0.00435(17) -0.00331(18) -0.01290(18)
Sb3 0.0282(2) 0.0282(2) 0.0245(2) 0.00078(18) -0.00865(19) -0.01524(19)
Sb4 0.0232(2) 0.0358(3) 0.0281(2) -0.00592(19) -0.00751(19) -0.01416(19)
Sb5 0.0298(3) 0.0350(3) 0.0283(3) -0.0078(2) -0.0061(2) -0.0137(2)
Sb6 0.0275(2) 0.0324(2) 0.0210(2) 0.00229(18) -0.00606(18) -0.0157(2)
Sb7 0.0311(3) 0.0392(3) 0.0250(2) 0.00096(19) -0.0105(2) -0.0223(2)
Co1 0.0281(6) 0.0337(7) 0.0281(6) 0.0017(5) -0.0054(5) -0.0185(5)
Co2 0.0363(7) 0.0271(6) 0.0315(7) 0.0007(5) -0.0070(6) -0.0131(5)
Co3 0.0248(6) 0.0330(7) 0.0304(6) -0.0041(5) -0.0054(5) -0.0122(5)
Co4 0.0415(8) 0.0575(10) 0.0508(9) 0.0032(7) -0.0152(7) -0.0286(7)
Cd5 0.0974(13) 0.0303(7) 0.0459(8) -0.0008(5) -0.0077(7) -0.0319(7)
Co5 0.0974(13) 0.0303(7) 0.0459(8) -0.0008(5) -0.0077(7) -0.0319(7)
Cd6 0.0454(14) 0.0420(13) 0.0723(18) -0.0141(10) -0.0265(12) -0.0051(9)
Co6 0.0454(14) 0.0420(13) 0.0723(18) -0.0141(10) -0.0265(12) -0.0051(9)
Co7 0.023(3) 0.043(4) 0.030(3) -0.005(3) -0.001(3) -0.016(3)
O1 0.031(3) 0.042(3) 0.049(4) -0.009(3) -0.011(3) -0.020(3)
O2 0.063(5) 0.070(5) 0.101(7) -0.027(5) -0.039(5) -0.026(4)
O3 0.044(4) 0.039(3) 0.036(3) -0.003(3) -0.012(3) -0.014(3)
O4 0.037(3) 0.039(3) 0.039(3) -0.003(3) -0.010(3) -0.022(3)
O5 0.041(4) 0.046(4) 0.060(4) -0.007(3) -0.014(3) -0.015(3)
O6 0.070(6) 0.040(4) 0.095(7) 0.017(4) -0.027(5) -0.008(4)
O7 0.055(4) 0.036(3) 0.031(3) 0.003(3) 0.003(3) -0.017(3)
O8 0.037(3) 0.035(3) 0.034(3) 0.002(2) 0.001(3) -0.019(3)
O9 0.032(3) 0.044(3) 0.030(3) 0.003(2) -0.012(2) -0.019(3)
O10 0.018(2) 0.027(3) 0.037(3) 0.003(2) -0.006(2) -0.014(2)
O11 0.023(3) 0.032(3) 0.058(4) 0.004(3) -0.008(3) -0.010(2)
O12 0.024(3) 0.042(4) 0.100(6) 0.007(4) -0.014(4) -0.009(3)
O13 0.026(3) 0.046(4) 0.047(4) 0.000(3) -0.006(3) -0.020(3)
O14 0.026(3) 0.064(5) 0.085(6) 0.001(4) -0.005(4) -0.016(3)
O15 0.019(2) 0.030(3) 0.041(3) 0.005(2) -0.010(2) -0.010(2)
O16 0.044(4) 0.062(4) 0.040(4) -0.004(3) -0.010(3) -0.027(3)
O17 0.038(3) 0.039(3) 0.050(4) 0.012(3) -0.020(3) -0.020(3)
O18 0.071(5) 0.057(5) 0.076(6) 0.026(4) -0.046(5) -0.032(4)
O19 0.048(4) 0.035(3) 0.059(4) -0.014(3) -0.014(3) -0.012(3)
O20 0.087(7) 0.070(6) 0.133(9) -0.064(6) -0.028(6) -0.016(5)
O21 0.046(4) 0.056(4) 0.043(4) -0.002(3) -0.009(3) -0.028(3)
O22 0.028(3) 0.029(3) 0.050(4) -0.007(3) -0.004(3) -0.016(2)
O23 0.039(3) 0.051(4) 0.054(4) -0.007(3) -0.004(3) -0.031(3)
O24 0.057(5) 0.057(5) 0.109(7) -0.007(5) 0.000(5) -0.042(4)
O25 0.035(3) 0.039(3) 0.048(4) 0.006(3) -0.019(3) -0.022(3)
O26 0.064(5) 0.063(5) 0.079(5) 0.022(4) -0.049(4) -0.041(4)
O27 0.045(3) 0.034(3) 0.038(3) -0.003(2) -0.013(3) -0.018(3)
O28 0.028(3) 0.026(3) 0.043(3) -0.005(2) -0.010(2) -0.013(2)
O29 0.038(3) 0.032(3) 0.060(4) -0.009(3) -0.010(3) -0.019(3)
O30 0.049(4) 0.025(3) 0.076(5) -0.003(3) -0.008(4) -0.020(3)
O31 0.042(4) 0.044(3) 0.039(3) -0.004(3) -0.002(3) -0.017(3)
O32 0.053(4) 0.058(4) 0.044(4) -0.015(3) 0.006(3) -0.026(4)
O33 0.038(3) 0.048(3) 0.033(3) -0.007(3) -0.005(3) -0.024(3)
O34 0.023(3) 0.036(3) 0.044(3) -0.008(3) -0.003(2) -0.014(2)
O35 0.043(4) 0.041(3) 0.053(4) -0.002(3) -0.011(3) -0.024(3)
O36 0.050(4) 0.058(5) 0.095(6) -0.007(4) -0.011(4) -0.037(4)
O37 0.031(3) 0.030(3) 0.021(2) 0.000(2) -0.008(2) -0.020(2)
O38 0.028(3) 0.037(3) 0.019(2) 0.003(2) -0.009(2) -0.022(2)
O39 0.033(3) 0.024(2) 0.021(2) 0.0014(19) -0.009(2) -0.014(2)
O40 0.031(3) 0.030(3) 0.017(2) 0.002(2) -0.005(2) -0.016(2)
O41 0.031(3) 0.033(3) 0.024(3) -0.009(2) -0.010(2) -0.011(2)
O42 0.021(2) 0.036(3) 0.025(3) -0.008(2) -0.005(2) -0.015(2)
O43 0.019(2) 0.025(2) 0.027(3) -0.003(2) -0.006(2) -0.0106(19)
O44 0.030(3) 0.030(3) 0.027(3) -0.001(2) -0.008(2) -0.014(2)
O45 0.059(5) 0.073(5) 0.066(5) -0.002(4) -0.015(4) -0.046(4)
O46 0.039(4) 0.059(4) 0.105(7) 0.007(4) -0.033(4) -0.032(3)
O47 0.040(4) 0.062(4) 0.049(4) -0.007(3) -0.003(3) -0.014(3)
O48 0.177(12) 0.050(5) 0.089(7) 0.015(5) -0.080(8) -0.051(6)
O49 0.100(10) 0.061(7) 0.30(2) 0.027(10) 0.087(12) -0.013(6)
O50 0.074(7) 0.071(7) 0.30(2) 0.075(10) -0.088(10) -0.038(6)
O51 0.166(13) 0.086(8) 0.115(10) 0.006(7) -0.063(9) -0.064(8)
O52 0.175(16) 0.131(12) 0.134(12) 0.029(10) -0.060(11) -0.079(12)
O53 0.056(10) 0.058(10) 0.098(14) -0.017(9) -0.019(10) -0.003(8)
O54 0.077(9) 0.082(9) 0.090(11) -0.008(8) -0.044(8) -0.028(8)
O54B 0.077(9) 0.082(9) 0.090(11) -0.008(8) -0.044(8) -0.028(8)
O55 0.077(13) 0.082(13) 0.077(13) -0.034(10) -0.039(11) 0.013(10)
O56 0.059(11) 0.069(12) 0.097(15) -0.006(10) -0.015(10) -0.018(9)
O57 0.058(5) 0.063(5) 0.043(4) -0.002(3) -0.008(3) -0.030(4)
O58 0.081(11) 0.27(3) 0.21(2) -0.15(2) 0.001(12) -0.089(16)
O58B 0.081(11) 0.27(3) 0.21(2) -0.15(2) 0.001(12) -0.089(16)
C1 0.050(6) 0.045(5) 0.047(5) -0.007(4) -0.012(4) -0.027(4)
C2 0.048(5) 0.031(4) 0.045(5) -0.012(4) -0.008(4) -0.022(4)
C3 0.043(5) 0.031(4) 0.049(5) -0.009(4) -0.012(4) -0.020(4)
C4 0.050(6) 0.039(5) 0.041(5) -0.006(4) -0.007(4) -0.011(4)
C5 0.033(4) 0.036(4) 0.033(4) 0.000(3) -0.008(3) -0.022(3)
C6 0.026(4) 0.038(4) 0.029(4) 0.005(3) -0.004(3) -0.018(3)
C7 0.020(3) 0.032(4) 0.032(4) 0.004(3) -0.001(3) -0.016(3)
C8 0.026(4) 0.037(4) 0.046(5) -0.002(4) -0.005(4) -0.013(3)
C9 0.032(4) 0.048(5) 0.047(5) 0.004(4) -0.019(4) -0.019(4)
C10 0.028(4) 0.036(4) 0.052(5) 0.002(4) -0.011(4) -0.016(4)
C11 0.031(4) 0.042(5) 0.053(6) -0.001(4) -0.013(4) -0.009(4)
C12 0.046(5) 0.031(4) 0.049(5) 0.004(4) -0.014(4) -0.018(4)
C13 0.059(7) 0.033(5) 0.082(8) -0.013(5) -0.020(6) -0.018(5)
C14 0.043(5) 0.035(5) 0.064(6) -0.001(4) -0.017(5) -0.022(4)
C15 0.037(5) 0.037(5) 0.067(6) -0.008(4) -0.014(4) -0.026(4)
C16 0.040(5) 0.040(5) 0.059(6) -0.004(4) -0.009(4) -0.027(4)
C17 0.026(4) 0.039(4) 0.043(5) -0.003(4) -0.009(4) -0.013(3)
C18 0.029(4) 0.027(4) 0.047(5) 0.000(3) -0.014(4) -0.010(3)
C19 0.030(4) 0.025(4) 0.040(4) 0.006(3) -0.016(3) -0.012(3)
C20 0.034(4) 0.024(4) 0.045(5) 0.003(3) -0.011(4) -0.011(3)
C21 0.025(4) 0.042(5) 0.040(5) -0.005(4) -0.008(3) -0.012(3)
C22 0.033(4) 0.048(5) 0.035(4) -0.006(4) -0.002(4) -0.022(4)
C23 0.026(4) 0.043(5) 0.036(4) 0.001(4) -0.003(3) -0.020(4)
C24 0.030(4) 0.042(5) 0.046(5) 0.000(4) -0.011(4) -0.017(4)
Co8 0.0630(15) 0.0375(11) 0.0696(16) 0.0063(11) -0.0307(13) -0.0255(11)
O59 0.091(7) 0.045(4) 0.077(6) -0.003(4) -0.039(5) -0.012(4)
O60 0.074(6) 0.050(4) 0.108(7) 0.007(5) -0.043(5) -0.030(4)
O61 0.131(10) 0.080(7) 0.081(7) 0.020(5) -0.042(7) -0.061(7)
O1W 0.50(4) 0.219(19) 0.121(13) 0.021(12) -0.082(19) -0.29(3)
O2W 0.15(3) 0.099(18) 0.095(18) -0.040(15) 0.039(17) 0.031(17)
O3W 0.182(18) 0.094(11) 0.134(14) -0.069(11) -0.052(13) 0.017(11)
O3B 0.182(18) 0.094(11) 0.134(14) -0.069(11) -0.052(13) 0.017(11)
O4W 0.20(4) 0.065(15) 0.28(5) 0.01(2) -0.09(3) -0.07(2)
O5W 0.19(3) 0.099(15) 0.20(3) 0.109(17) -0.18(2) -0.108(18)

loop_
_atom_type_symbol
_atom_type_description
_atom_type_scat_dispersion_real
_atom_type_scat_dispersion_imag
_atom_type_scat_source
C C 0.0181 0.0091 'International Tables Vol C Tables 4.2.6.8 and 6.1.1.4'
H H 0.0000 0.0000 'International Tables Vol C Tables 4.2.6.8 and 6.1.1.4'
O O 0.0492 0.0322 'International Tables Vol C Tables 4.2.6.8 and 6.1.1.4'
Co Co -2.3653 3.6143 'International Tables Vol C Tables 4.2.6.8 and 6.1.1.4'
Sb Sb -0.0562 5.8946 'International Tables Vol C Tables 4.2.6.8 and 6.1.1.4'
Cd Cd 0.1185 4.6533 'International Tables Vol C Tables 4.2.6.8 and 6.1.1.4'

loop_
_geom_angle_atom_site_label_1
_geom_angle_atom_site_label_2
_geom_angle_atom_site_label_3
_geom_angle
_geom_angle_site_symmetry_1
_geom_angle_site_symmetry_3
_geom_angle_publ_flag
O37 Sb1 Co1 39.75(14) . . ?
O37 Sb1 O40 169.8(2) . . ?
O38 Sb1 Co1 40.40(14) . . ?
O38 Sb1 O37 80.1(2) . . ?
O38 Sb1 O39 93.5(2) . . ?
O38 Sb1 O40 93.5(2) . . ?
O38 Sb1 O41 93.7(2) . . ?
O38 Sb1 O42 171.0(2) . . ?
O39 Sb1 Co1 92.14(15) . . ?
O39 Sb1 O37 93.1(2) . . ?
O39 Sb1 O40 79.2(2) . . ?
O40 Sb1 Co1 132.92(16) . . ?
O41 Sb1 Co1 98.05(16) . . ?
O41 Sb1 O37 95.3(2) . . ?
O41 Sb1 O39 169.8(2) . . ?
O41 Sb1 O40 93.0(2) . . ?
O41 Sb1 O42 79.9(2) . . ?
O42 Sb1 Co1 133.84(16) . . ?
O42 Sb1 O37 94.2(2) . . ?
O42 Sb1 O39 93.8(2) . . ?
O42 Sb1 O40 93.1(2) . . ?
O10 Sb2 O11 74.5(2) . . ?
O10 Sb2 O43 80.2(2) . . ?
O39 Sb2 O10 98.2(2) . . ?
O39 Sb2 O11 84.6(2) . . ?
O39 Sb2 O43 86.6(2) . . ?
O43 Sb2 O11 151.6(2) . . ?
O28 Sb3 O29 75.2(2) . . ?
O28 Sb3 O43 78.9(2) . . ?
O37 Sb3 O28 96.1(2) . . ?
O37 Sb3 O29 84.6(2) . . ?
O37 Sb3 O43 85.27(19) . . ?
O43 Sb3 O29 150.9(2) . . ?
O22 Sb4 O23 75.4(2) . . ?
O22 Sb4 O43 79.9(2) . . ?
O42 Sb4 O22 97.2(2) . . ?
O42 Sb4 O23 82.7(2) . . ?
O42 Sb4 O43 87.1(2) . . ?
O43 Sb4 O23 151.7(2) . . ?
O4 Sb5 O5 75.2(2) . . ?
O4 Sb5 O44 78.0(2) . . ?
O41 Sb5 O4 96.4(2) . . ?
O41 Sb5 O5 84.6(2) . . ?
O41 Sb5 O44 85.6(2) . . ?
O44 Sb5 O5 150.2(2) . . ?
O34 Sb6 O35 74.4(2) . . ?
O34 Sb6 O44 80.1(2) . . ?
O40 Sb6 O34 97.9(2) . . ?
O40 Sb6 O35 83.8(2) . . ?
O40 Sb6 O44 86.7(2) . . ?
O44 Sb6 O35 151.2(2) . . ?
O15 Sb7 O13 75.3(2) . . ?
O15 Sb7 O44 80.0(2) . . ?
O38 Sb7 O13 82.7(2) . . ?
O38 Sb7 O15 97.2(2) . . ?
O38 Sb7 O44 86.7(2) . . ?
O44 Sb7 O13 151.6(2) . . ?
O1 Co1 Sb1 123.08(18) . . ?
O3 Co1 Sb1 102.21(19) . . ?
O3 Co1 O1 75.7(2) . . ?
O3 Co1 O8 87.4(2) . . ?
O8 Co1 Sb1 127.12(18) . . ?
O8 Co1 O1 109.7(2) . . ?
O9 Co1 Sb1 106.40(17) . . ?
O9 Co1 O1 85.0(2) . . ?
O9 Co1 O3 151.0(3) . . ?
O9 Co1 O8 79.0(2) . . ?
O9 Co1 O37 115.1(2) . . ?
O9 Co1 O38 94.2(2) . . ?
O37 Co1 Sb1 38.03(14) . . ?
O37 Co1 O1 154.0(2) . . ?
O37 Co1 O3 90.4(2) . . ?
O37 Co1 O8 91.0(2) . . ?
O37 Co1 O38 75.8(2) . . ?
O38 Co1 Sb1 37.83(13) . . ?
O38 Co1 O1 87.0(2) . . ?
O38 Co1 O3 105.9(2) . . ?
O38 Co1 O8 161.1(2) . . ?
O16 Co2 O21 158.0(3) . . ?
O17 Co2 O16 77.0(3) . . ?
O17 Co2 O21 90.4(3) . . ?
O19 Co2 O16 90.1(3) . . ?
O19 Co2 O17 107.2(3) . . ?
O19 Co2 O21 76.2(3) . . ?
O19 Co2 O39 91.7(2) . . ?
O19 Co2 O40 155.6(3) . . ?
O39 Co2 O16 90.3(3) . . ?
O39 Co2 O17 157.1(2) . . ?
O39 Co2 O21 107.0(2) . . ?
O39 Co2 O40 75.4(2) . . ?
O40 Co2 O16 110.2(2) . . ?
O40 Co2 O17 90.9(2) . . ?
O40 Co2 O21 87.8(2) . . ?
O27 Co3 O25 76.8(2) . . ?
O27 Co3 O41 89.4(2) . . ?
O31 Co3 O25 111.6(3) . . ?
O31 Co3 O27 89.4(3) . . ?
O31 Co3 O41 88.8(2) . . ?
O33 Co3 O25 89.8(2) . . ?
O33 Co3 O27 156.0(3) . . ?
O33 Co3 O31 77.1(2) . . ?
O33 Co3 O41 109.7(2) . . ?
O41 Co3 O25 154.8(2) . . ?
O42 Co3 O25 89.0(2) . . ?
O42 Co3 O27 107.4(2) . . ?
O42 Co3 O31 156.2(2) . . ?
O42 Co3 O33 91.8(2) . . ?
O42 Co3 O41 75.05(19) . . ?
O1 Co4 O13 86.1(2) . . ?
O9 Co4 O1 82.6(2) . . ?
O9 Co4 O13 90.1(2) . . ?
O9 Co4 O45 91.6(3) . . ?
O9 Co4 O47 92.9(3) . . ?
O45 Co4 O1 90.4(3) . . ?
O45 Co4 O13 175.8(3) . . ?
O46 Co4 O1 92.5(3) . . ?
O46 Co4 O9 175.0(3) . . ?
O46 Co4 O13 88.9(3) . . ?
O46 Co4 O45 89.1(3) . . ?
O46 Co4 O47 91.9(3) . . ?
O47 Co4 O1 174.4(3) . . ?
O47 Co4 O13 90.7(3) . . ?
O47 Co4 O45 93.1(3) . . ?
O7 Cd5 O50 83.5(3) 2_657 . ?
O7 Cd5 O51 86.6(3) 2_657 . ?
O30 Cd5 O7 166.6(3) . 2_657 ?
O30 Cd5 O50 84.6(3) . . ?
O30 Cd5 O51 84.7(3) . . ?
O48 Cd5 O7 95.5(3) . 2_657 ?
O48 Cd5 O30 90.0(3) . . ?
O48 Cd5 O50 86.7(6) . . ?
O48 Cd5 O51 163.7(5) . . ?
O49 Cd5 O7 92.5(4) . 2_657 ?
O49 Cd5 O30 97.7(4) . . ?
O49 Cd5 O48 105.6(8) . . ?
O49 Cd5 O50 167.5(7) . . ?
O49 Cd5 O51 90.4(7) . . ?
O50 Cd5 O51 77.5(5) . . ?
O32 Cd6 O54 85.0(5) . . ?
O52 Cd6 O32 93.1(4) . . ?
O52 Cd6 O54 78.3(6) . . ?
O52 Cd6 O55 81.9(5) . . ?
O53 Cd6 O32 99.2(4) . . ?
O53 Cd6 O52 159.9(6) . . ?
O53 Cd6 O54 87.0(6) . . ?
O53 Cd6 O55 85.8(6) . . ?
O55 Cd6 O32 174.9(5) . . ?
O55 Cd6 O54 94.7(7) . . ?
O56 Cd6 O32 94.0(6) . . ?
O56 Cd6 O52 94.7(6) . . ?
O56 Cd6 O53 100.1(7) . . ?
O56 Cd6 O54 172.9(6) . . ?
O56 Cd6 O55 85.7(7) . . ?
O25 Co7 O23 87.0(3) 1_455 1_455 ?
O25 Co7 O58 86.4(9) 1_455 . ?
O33 Co7 O23 87.4(3) 1_455 1_455 ?
O33 Co7 O25 87.4(3) 1_455 1_455 ?
O33 Co7 O58 96.0(8) 1_455 . ?
O46 Co7 O23 101.7(5) . 1_455 ?
O46 Co7 O25 93.7(4) . 1_455 ?
O46 Co7 O33 170.9(5) . 1_455 ?
O46 Co7 O57 93.4(5) . . ?
O46 Co7 O58 75.1(8) . . ?
O57 Co7 O23 84.7(4) . 1_455 ?
O57 Co7 O25 170.0(4) . 1_455 ?
O57 Co7 O33 86.8(4) . 1_455 ?
O57 Co7 O58 102.3(9) . . ?
O58 Co7 O23 172.4(9) . 1_455 ?
Co1 O1 Co4 92.2(2) . . ?
C1 O1 Co1 119.5(6) . . ?
C1 O1 Co4 148.0(6) . . ?
C2 O3 Co1 115.9(5) . . ?
C3 O4 Sb5 120.2(5) . . ?
C4 O5 Sb5 115.6(6) . . ?
C5 O7 Cd5 122.4(6) . 2_657 ?
C5 O8 Co1 114.8(5) . . ?
Co1 O9 Co4 100.0(3) . . ?
C6 O9 Co1 114.6(5) . . ?
C6 O9 Co4 121.8(5) . . ?
C7 O10 Sb2 120.9(4) . . ?
C8 O11 Sb2 113.5(5) . . ?
Co4 O13 Sb7 115.0(3) . . ?
C9 O13 Sb7 113.2(6) . . ?
C9 O13 Co4 131.6(6) . . ?
C10 O15 Sb7 120.6(5) . . ?
C11 O16 Co2 115.0(6) . . ?
C12 O17 Co2 118.1(6) . . ?
C13 O19 Co2 119.8(7) . . ?
C14 O21 Co2 116.7(6) . . ?
C15 O22 Sb4 119.6(5) . . ?
Sb4 O23 Co7 111.3(3) . 1_655 ?
C16 O23 Sb4 113.7(6) . . ?
C16 O23 Co7 134.9(6) . 1_655 ?
Co3 O25 Co7 90.4(3) . 1_655 ?
C17 O25 Co3 118.6(5) . . ?
C17 O25 Co7 149.5(6) . 1_655 ?
C18 O27 Co3 115.9(5) . . ?
C19 O28 Sb3 120.0(5) . . ?
C20 O29 Sb3 114.2(5) . . ?
C20 O30 Cd5 137.2(7) . . ?
C21 O31 Co3 118.5(6) . . ?
C21 O32 Cd6 115.1(6) . . ?
Co3 O33 Co7 92.4(3) . 1_655 ?
C22 O33 Co3 115.3(5) . . ?
C22 O33 Co7 122.3(5) . 1_655 ?
C23 O34 Sb6 121.6(5) . . ?
C24 O35 Sb6 113.8(6) . . ?
Sb1 O37 Co1 102.2(2) . . ?
Sb3 O37 Sb1 134.0(3) . . ?
Sb3 O37 Co1 118.1(2) . . ?
Sb1 O38 Co1 101.8(2) . . ?
Sb7 O38 Sb1 133.4(3) . . ?
Sb7 O38 Co1 121.2(2) . . ?
Sb1 O39 Co2 102.9(2) . . ?
Sb2 O39 Sb1 133.0(3) . . ?
Sb2 O39 Co2 119.3(2) . . ?
Sb1 O40 Co2 102.5(2) . . ?
Sb6 O40 Sb1 132.9(3) . . ?
Sb6 O40 Co2 118.7(3) . . ?
Sb1 O41 Sb5 133.5(3) . . ?
Sb1 O41 Co3 102.3(2) . . ?
Sb5 O41 Co3 119.7(3) . . ?
Sb1 O42 Sb4 132.4(3) . . ?
Sb1 O42 Co3 102.8(2) . . ?
Sb4 O42 Co3 119.8(2) . . ?
Sb2 O43 Sb3 117.4(2) . . ?
Sb4 O43 Sb2 118.0(2) . . ?
Sb4 O43 Sb3 117.3(2) . . ?
Sb6 O44 Sb5 118.7(3) . . ?
Sb6 O44 Sb7 117.9(2) . . ?
Sb7 O44 Sb5 116.2(2) . . ?
Co4 O45 H45A 86(4) . . ?
Co4 O45 H45B 114(4) . . ?
H45A O45 H45B 115.8(14) . . ?
Co7 O46 Co4 160.0(6) . . ?
Co4 O47 H47A 108.2(19) . . ?
Co4 O47 H47B 108.0(18) . . ?
H47A O47 H47B 115.9(14) . . ?
Cd5 O48 H48A 116(2) . . ?
Cd5 O48 H48B 114(5) . . ?
H48A O48 H48B 115.9(14) . . ?
Cd5 O49 H49A 127.2(19) . . ?
Cd5 O49 H49B 112.5(11) . . ?
H49A O49 H49B 115.6(13) . . ?
Cd5 O50 H50A 102.5(19) . . ?
Cd5 O50 H50B 103(2) . . ?
H50A O50 H50B 116.1(14) . . ?
Cd5 O51 H51A 98.1(19) . . ?
Cd5 O51 H51B 98.9(19) . . ?
H51A O51 H51B 115.9(14) . . ?
Cd6 O52 H52A 106(2) . . ?
Cd6 O52 H52B 106(2) . . ?
H52A O52 H52B 115.8(14) . . ?
Cd6 O53 H53A 108(2) . . ?
Cd6 O53 H53B 108(2) . . ?
H53A O53 H53B 116.0(14) . . ?
Cd6 O54 H54A 92(2) . . ?
Cd6 O54 H54B 92(2) . . ?
H54A O54 H54B 115.9(14) . . ?
H54C O54B H54D 115.9(14) . . ?
Cd6 O55 H55A 105(2) . . ?
Cd6 O55 H55B 105(2) . . ?
H55A O55 H55B 115.8(14) . . ?
O56 O55 Cd6 133.9(13) 2_756 . ?
O56 O55 H55A 91(5) 2_756 . ?
O56 O55 H55B 32(4) 2_756 . ?
Cd6 O56 H55B 112(3) . 2_756 ?
Cd6 O56 H56A 114(3) . . ?
Cd6 O56 H56B 114(3) . . ?
O55 O56 Cd6 140.1(13) 2_756 . ?
O55 O56 H55B 33(2) 2_756 2_756 ?
O55 O56 H56A 93(5) 2_756 . ?
O55 O56 H56B 76(6) 2_756 . ?
H56A O56 H55B 96(9) . 2_756 ?
H56A O56 H56B 115.7(14) . . ?
H56B O56 H55B 104(8) . 2_756 ?
Co7 O57 H57A 111(2) . . ?
Co7 O57 H57B 111(2) . . ?
H57A O57 H57B 116.0(14) . . ?
Co7 O58 H58A 98(3) . . ?
Co7 O58 H58B 98(3) . . ?
H58A O58 H58B 115.9(14) . . ?
H58C O58B H58D 115.8(14) . . ?
O1 C1 C2 115.5(8) . . ?
O2 C1 O1 127.0(10) . . ?
O2 C1 C2 117.4(9) . . ?
O3 C2 C1 109.9(7) . . ?
O3 C2 H2A 108.3 . . ?
O3 C2 C3 110.4(7) . . ?
C1 C2 H2A 108.3 . . ?
C3 C2 C1 111.5(8) . . ?
C3 C2 H2A 108.3 . . ?
O4 C3 C2 109.3(7) . . ?
O4 C3 H3A 108.5 . . ?
O4 C3 C4 111.0(7) . . ?
C2 C3 H3A 108.5 . . ?
C2 C3 C4 110.9(8) . . ?
C4 C3 H3A 108.5 . . ?
O5 C4 C3 116.1(8) . . ?
O6 C4 O5 126.3(10) . . ?
O6 C4 C3 117.4(10) . . ?
O7 C5 O8 123.3(8) . . ?
O7 C5 C6 119.6(8) . . ?
O8 C5 C6 117.1(7) . . ?
O9 C6 C5 110.5(7) . . ?
O9 C6 H6A 108.7 . . ?
O9 C6 C7 110.7(6) . . ?
C5 C6 H6A 108.7 . . ?
C5 C6 C7 109.4(7) . . ?
C7 C6 H6A 108.7 . . ?
O10 C7 C6 111.6(6) . . ?
O10 C7 H7A 108.3 . . ?
O10 C7 C8 112.1(6) . . ?
C6 C7 H7A 108.3 . . ?
C6 C7 C8 108.2(7) . . ?
C8 C7 H7A 108.3 . . ?
O11 C8 C7 117.5(7) . . ?
O12 C8 O11 125.6(8) . . ?
O12 C8 C7 116.9(8) . . ?
O13 C9 C10 116.2(8) . . ?
O14 C9 O13 124.2(9) . . ?
O14 C9 C10 119.6(9) . . ?
O15 C10 C9 112.7(7) . . ?
O15 C10 H10A 108.6 . . ?
O15 C10 C11 109.7(7) . . ?
C9 C10 H10A 108.6 . . ?
C9 C10 C11 108.6(8) . . ?
C11 C10 H10A 108.6 . . ?
O16 C11 C10 108.8(8) . . ?
O16 C11 H11A 109.5 . . ?
O16 C11 C12 109.8(8) . . ?
C10 C11 H11A 109.5 . . ?
C10 C11 C12 109.9(8) . . ?
C12 C11 H11A 109.5 . . ?
O17 C12 C11 117.3(8) . . ?
O18 C12 O17 124.0(9) . . ?
O18 C12 C11 118.7(9) . . ?
O19 C13 C14 117.4(9) . . ?
O20 C13 O19 123.9(12) . . ?
O20 C13 C14 118.5(11) . . ?
O21 C14 C13 107.7(8) . . ?
O21 C14 H14A 109.7 . . ?
O21 C14 C15 109.2(8) . . ?
C13 C14 H14A 109.7 . . ?
C15 C14 C13 110.6(9) . . ?
C15 C14 H14A 109.7 . . ?
O22 C15 C14 109.9(7) . . ?
O22 C15 H15A 108.2 . . ?
O22 C15 C16 112.5(7) . . ?
C14 C15 H15A 108.2 . . ?
C16 C15 C14 109.7(9) . . ?
C16 C15 H15A 108.2 . . ?
O23 C16 C15 116.9(8) . . ?
O24 C16 O23 123.2(10) . . ?
O24 C16 C15 119.9(9) . . ?
O25 C17 C18 116.8(7) . . ?
O26 C17 O25 125.5(8) . . ?
O26 C17 C18 117.6(8) . . ?
O27 C18 C17 109.2(7) . . ?
O27 C18 H18A 108.9 . . ?
O27 C18 C19 109.4(7) . . ?
C17 C18 H18A 108.9 . . ?
C19 C18 C17 111.4(7) . . ?
C19 C18 H18A 108.9 . . ?
O28 C19 C18 110.0(6) . . ?
O28 C19 H19A 108.1 . . ?
O28 C19 C20 112.7(7) . . ?
C18 C19 H19A 108.1 . . ?
C18 C19 C20 109.7(7) . . ?
C20 C19 H19A 108.1 . . ?
O29 C20 C19 116.2(7) . . ?
O30 C20 O29 126.8(8) . . ?
O30 C20 C19 117.0(8) . . ?
O31 C21 C22 116.5(8) . . ?
O32 C21 O31 125.4(9) . . ?
O32 C21 C22 118.0(8) . . ?
O33 C22 C21 109.9(7) . . ?
O33 C22 H22A 109.1 . . ?
O33 C22 C23 110.4(7) . . ?
C21 C22 H22A 109.1 . . ?
C23 C22 C21 109.3(7) . . ?
C23 C22 H22A 109.1 . . ?
O34 C23 C22 111.2(7) . . ?
O34 C23 H23A 108.2 . . ?
O34 C23 C24 112.4(7) . . ?
C22 C23 H23A 108.2 . . ?
C22 C23 C24 108.6(7) . . ?
C24 C23 H23A 108.2 . . ?
O35 C24 C23 116.2(8) . . ?
O36 C24 O35 125.2(9) . . ?
O36 C24 C23 118.6(8) . . ?
O59 Co8 O59 180.0 2_676 . ?
O60 Co8 O59 89.3(4) 2_676 2_676 ?
O60 Co8 O59 90.7(4) . 2_676 ?
O60 Co8 O59 89.3(4) . . ?
O60 Co8 O59 90.7(4) 2_676 . ?
O60 Co8 O60 180.0 . 2_676 ?
O60 Co8 O61 88.6(4) . 2_676 ?
O60 Co8 O61 88.6(4) 2_676 . ?
O60 Co8 O61 91.4(4) . . ?
O60 Co8 O61 91.4(4) 2_676 2_676 ?
O61 Co8 O59 88.0(4) . . ?
O61 Co8 O59 92.0(4) 2_676 . ?
O61 Co8 O59 92.0(4) . 2_676 ?
O61 Co8 O59 88.0(4) 2_676 2_676 ?
O61 Co8 O61 180.0(3) . 2_676 ?
Co8 O59 H59A 110.7(18) . . ?
Co8 O59 H59B 109.8(19) . . ?
H59A O59 H59B 116.0(14) . . ?
Co8 O60 H60A 126(7) . . ?
Co8 O60 H60B 91(7) . . ?
H60A O60 H60B 115.8(14) . . ?
Co8 O61 H61A 111(2) . . ?
Co8 O61 H61B 110.9(19) . . ?
H61A O61 H61B 116.1(14) . . ?
H1C O1W H1D 116.0(14) . . ?
H2C O2W H2D 115.7(14) . . ?
H3C O3W H3D 116.0(14) . . ?
H3E O3B H3F 115.9(14) . . ?
H4C O4W H4D 115.9(14) . . ?
H5C O5W H5D 116.1(14) . . ?

loop_
_geom_bond_atom_site_label_1
_geom_bond_atom_site_label_2
_geom_bond_distance
_geom_bond_site_symmetry_2
_geom_bond_publ_flag
Sb1 Co1 3.1569(13) . ?
Sb1 O37 1.990(5) . ?
Sb1 O38 1.978(5) . ?
Sb1 O39 1.983(5) . ?
Sb1 O40 1.994(5) . ?
Sb1 O41 1.982(5) . ?
Sb1 O42 1.983(5) . ?
Sb2 O10 2.020(5) . ?
Sb2 O11 2.335(6) . ?
Sb2 O39 1.979(5) . ?
Sb2 O43 2.108(5) . ?
Sb3 O28 2.014(6) . ?
Sb3 O29 2.297(6) . ?
Sb3 O37 1.986(5) . ?
Sb3 O43 2.129(5) . ?
Sb4 O22 2.006(6) . ?
Sb4 O23 2.288(6) . ?
Sb4 O42 1.991(5) . ?
Sb4 O43 2.096(5) . ?
Sb5 O4 2.009(6) . ?
Sb5 O5 2.265(7) . ?
Sb5 O41 1.984(5) . ?
Sb5 O44 2.130(5) . ?
Sb6 O34 2.017(6) . ?
Sb6 O35 2.335(6) . ?
Sb6 O40 1.979(5) . ?
Sb6 O44 2.090(5) . ?
Sb7 O13 2.319(6) . ?
Sb7 O15 1.998(5) . ?
Sb7 O38 1.976(5) . ?
Sb7 O44 2.090(6) . ?
Co1 O1 2.117(6) . ?
Co1 O3 2.102(6) . ?
Co1 O8 2.103(6) . ?
Co1 O9 2.014(6) . ?
Co1 O37 2.065(5) . ?
Co1 O38 2.090(5) . ?
Co2 O16 2.101(7) . ?
Co2 O17 2.093(6) . ?
Co2 O19 2.050(7) . ?
Co2 O21 2.114(7) . ?
Co2 O39 2.073(5) . ?
Co2 O40 2.075(5) . ?
Co3 O25 2.098(6) . ?
Co3 O27 2.088(6) . ?
Co3 O31 2.085(6) . ?
Co3 O33 2.083(6) . ?
Co3 O41 2.097(5) . ?
Co3 O42 2.083(5) . ?
Co4 O1 2.191(6) . ?
Co4 O9 2.037(6) . ?
Co4 O13 2.198(6) . ?
Co4 O45 2.176(8) . ?
Co4 O46 1.981(8) . ?
Co4 O47 2.120(7) . ?
Cd5 O7 2.155(6) 2_657 ?
Cd5 O30 2.111(6) . ?
Cd5 O48 2.034(9) . ?
Cd5 O49 1.906(10) . ?
Cd5 O50 2.190(12) . ?
Cd5 O51 2.245(12) . ?
Cd6 O32 2.276(8) . ?
Cd6 O52 2.140(16) . ?
Cd6 O53 2.122(18) . ?
Cd6 O54 2.33(2) . ?
Cd6 O55 2.156(18) . ?
Cd6 O56 2.049(19) . ?
Co7 O23 2.340(9) 1_455 ?
Co7 O25 2.165(9) 1_455 ?
Co7 O33 2.106(9) 1_455 ?
Co7 O46 1.680(9) . ?
Co7 O57 2.092(10) . ?
Co7 O58 2.24(3) . ?
O1 C1 1.270(11) . ?
O2 C1 1.227(12) . ?
O3 C2 1.432(10) . ?
O4 C3 1.436(10) . ?
O5 C4 1.274(13) . ?
O6 C4 1.234(12) . ?
O7 C5 1.256(10) . ?
O8 C5 1.267(10) . ?
O9 C6 1.404(10) . ?
O10 C7 1.408(9) . ?
O11 C8 1.246(11) . ?
O12 C8 1.241(11) . ?
O13 C9 1.293(11) . ?
O14 C9 1.229(12) . ?
O15 C10 1.419(10) . ?
O16 C11 1.424(12) . ?
O17 C12 1.264(11) . ?
O18 C12 1.250(12) . ?
O19 C13 1.279(13) . ?
O20 C13 1.227(14) . ?
O21 C14 1.424(12) . ?
O22 C15 1.425(10) . ?
O23 C16 1.266(11) . ?
O24 C16 1.243(12) . ?
O25 C17 1.276(11) . ?
O26 C17 1.228(11) . ?
O27 C18 1.438(10) . ?
O28 C19 1.399(9) . ?
O29 C20 1.264(11) . ?
O30 C20 1.235(10) . ?
O31 C21 1.270(11) . ?
O32 C21 1.236(11) . ?
O33 C22 1.424(10) . ?
O34 C23 1.403(10) . ?
O35 C24 1.270(11) . ?
O36 C24 1.240(11) . ?
O45 H45A 0.8200(11) . ?
O45 H45B 0.8200(10) . ?
O47 H47A 0.8200(11) . ?
O47 H47B 0.8200(11) . ?
O48 H48A 0.8200(11) . ?
O48 H48B 0.8200(10) . ?
O49 H49A 0.8200(10) . ?
O49 H49B 0.8201(11) . ?
O50 H50A 0.8200(10) . ?
O50 H50B 0.8200(11) . ?
O51 H51A 0.8200(11) . ?
O51 H51B 0.8200(11) . ?
O52 H52A 0.8200(11) . ?
O52 H52B 0.8200(11) . ?
O53 H53A 0.8200(10) . ?
O53 H53B 0.8200(10) . ?
O54 H54A 0.8200(11) . ?
O54 H54B 0.8200(11) . ?
O54B H54C 0.8200(11) . ?
O54B H54D 0.8200(11) . ?
O55 H55A 0.8200(11) . ?
O55 H55B 0.8200(11) . ?
O55 O56 1.37(3) 2_756 ?
O56 H56A 0.8200(10) . ?
O56 H56B 0.8200(10) . ?
O57 H57A 0.8200(10) . ?
O57 H57B 0.8200(11) . ?
O58 H58A 0.8200(11) . ?
O58 H58B 0.8200(11) . ?
O58B H58C 0.8200(11) . ?
O58B H58D 0.8200(11) . ?
C1 C2 1.540(14) . ?
C2 H2A 0.9800 . ?
C2 C3 1.503(13) . ?
C3 H3A 0.9800 . ?
C3 C4 1.529(14) . ?
C5 C6 1.519(11) . ?
C6 H6A 0.9800 . ?
C6 C7 1.528(11) . ?
C7 H7A 0.9800 . ?
C7 C8 1.535(11) . ?
C9 C10 1.525(13) . ?
C10 H10A 0.9800 . ?
C10 C11 1.530(13) . ?
C11 H11A 0.9800 . ?
C11 C12 1.535(14) . ?
C13 C14 1.532(16) . ?
C14 H14A 0.9800 . ?
C14 C15 1.524(14) . ?
C15 H15A 0.9800 . ?
C15 C16 1.512(14) . ?
C17 C18 1.530(12) . ?
C18 H18A 0.9800 . ?
C18 C19 1.520(12) . ?
C19 H19A 0.9800 . ?
C19 C20 1.533(11) . ?
C21 C22 1.525(12) . ?
C22 H22A 0.9800 . ?
C22 C23 1.511(12) . ?
C23 H23A 0.9800 . ?
C23 C24 1.542(13) . ?
Co8 O59 2.095(8) 2_676 ?
Co8 O59 2.096(8) . ?
Co8 O60 2.068(9) . ?
Co8 O60 2.068(9) 2_676 ?
Co8 O61 2.091(10) 2_676 ?
Co8 O61 2.091(10) . ?
O59 H59A 0.8200(11) . ?
O59 H59B 0.8200(11) . ?
O60 H60A 0.8200(11) . ?
O60 H60B 0.8200(11) . ?
O61 H61A 0.8200(12) . ?
O61 H61B 0.8200(10) . ?
O1W H1C 0.8200(11) . ?
O1W H1D 0.8201(11) . ?
O2W H2C 0.8200(11) . ?
O2W H2D 0.8200(14) . ?
O3W H3C 0.8200(12) . ?
O3W H3D 0.8200(11) . ?
O3B H3E 0.8200(11) . ?
O3B H3F 0.8200(11) . ?
O4W H4C 0.8200(11) . ?
O4W H4D 0.8200(11) . ?
O5W H5C 0.8200(12) . ?
O5W H5D 0.8200(15) . ?

loop_
_geom_torsion_atom_site_label_1
_geom_torsion_atom_site_label_2
_geom_torsion_atom_site_label_3
_geom_torsion_atom_site_label_4
_geom_torsion
_geom_torsion_site_symmetry_1
_geom_torsion_site_symmetry_2
_geom_torsion_site_symmetry_3
_geom_torsion_site_symmetry_4
_geom_torsion_publ_flag
Sb2 O10 C7 C6 132.5(5) . . . . ?
Sb2 O10 C7 C8 11.1(9) . . . . ?
Sb2 O11 C8 O12 169.3(9) . . . . ?
Sb2 O11 C8 C7 -8.1(10) . . . . ?
Sb3 O28 C19 C18 137.7(5) . . . . ?
Sb3 O28 C19 C20 14.9(9) . . . . ?
Sb3 O29 C20 O30 177.7(8) . . . . ?
Sb3 O29 C20 C19 -2.0(10) . . . . ?
Sb4 O22 C15 C14 133.9(7) . . . . ?
Sb4 O22 C15 C16 11.5(10) . . . . ?
Sb4 O23 C16 O24 171.7(9) . . . . ?
Sb4 O23 C16 C15 -9.4(11) . . . . ?
Sb5 O4 C3 C2 138.3(6) . . . . ?
Sb5 O4 C3 C4 15.7(9) . . . . ?
Sb5 O5 C4 O6 174.5(9) . . . . ?
Sb5 O5 C4 C3 -1.2(11) . . . . ?
Sb6 O34 C23 C22 132.8(6) . . . . ?
Sb6 O34 C23 C24 10.8(10) . . . . ?
Sb6 O35 C24 O36 169.5(9) . . . . ?
Sb6 O35 C24 C23 -8.1(10) . . . . ?
Sb7 O13 C9 O14 171.3(8) . . . . ?
Sb7 O13 C9 C10 -5.8(10) . . . . ?
Sb7 O15 C10 C9 14.9(10) . . . . ?
Sb7 O15 C10 C11 136.0(6) . . . . ?
Co1 O1 C1 O2 -171.0(9) . . . . ?
Co1 O1 C1 C2 6.3(11) . . . . ?
Co1 O3 C2 C1 -18.9(9) . . . . ?
Co1 O3 C2 C3 104.5(7) . . . . ?
Co1 O8 C5 O7 176.6(7) . . . . ?
Co1 O8 C5 C6 -3.8(9) . . . . ?
Co1 O9 C6 C5 -22.5(8) . . . . ?
Co1 O9 C6 C7 98.9(6) . . . . ?
Co2 O16 C11 C10 103.4(7) . . . . ?
Co2 O16 C11 C12 -16.9(9) . . . . ?
Co2 O17 C12 O18 -172.5(8) . . . . ?
Co2 O17 C12 C11 4.6(11) . . . . ?
Co2 O19 C13 O20 -171.9(10) . . . . ?
Co2 O19 C13 C14 2.1(13) . . . . ?
Co2 O21 C14 C13 -15.7(9) . . . . ?
Co2 O21 C14 C15 104.6(7) . . . . ?
Co3 O25 C17 O26 -175.5(8) . . . . ?
Co3 O25 C17 C18 1.6(10) . . . . ?
Co3 O27 C18 C17 -17.8(8) . . . . ?
Co3 O27 C18 C19 104.3(6) . . . . ?
Co3 O31 C21 O32 -178.2(7) . . . . ?
Co3 O31 C21 C22 0.5(10) . . . . ?
Co3 O33 C22 C21 -17.7(8) . . . . ?
Co3 O33 C22 C23 102.9(7) . . . . ?
Co4 O1 C1 O2 19(2) . . . . ?
Co4 O1 C1 C2 -164.2(8) . . . . ?
Co4 O9 C6 C5 98.0(7) . . . . ?
Co4 O9 C6 C7 -140.6(5) . . . . ?
Co4 O13 C9 O14 -14.0(14) . . . . ?
Co4 O13 C9 C10 169.0(6) . . . . ?
Cd5 O7 C5 O8 -29.5(12) 2_657 . . . ?
Cd5 O7 C5 C6 150.9(6) 2_657 . . . ?
Cd5 O30 C20 O29 -33.2(16) . . . . ?
Cd5 O30 C20 C19 146.4(7) . . . . ?
Cd6 O32 C21 O31 -21.4(12) . . . . ?
Cd6 O32 C21 C22 159.9(6) . . . . ?
Co7 O23 C16 O24 -12.2(17) 1_655 . . . ?
Co7 O23 C16 C15 166.7(7) 1_655 . . . ?
Co7 O25 C17 O26 24.3(19) 1_655 . . . ?
Co7 O25 C17 C18 -158.6(9) 1_655 . . . ?
Co7 O33 C22 C21 93.0(7) 1_655 . . . ?
Co7 O33 C22 C23 -146.3(6) 1_655 . . . ?
O1 C1 C2 O3 8.2(12) . . . . ?
O1 C1 C2 C3 -114.5(9) . . . . ?
O2 C1 C2 O3 -174.2(9) . . . . ?
O2 C1 C2 C3 63.1(12) . . . . ?
O3 C2 C3 O4 -72.1(9) . . . . ?
O3 C2 C3 C4 50.6(9) . . . . ?
O4 C3 C4 O5 -8.4(12) . . . . ?
O4 C3 C4 O6 175.4(9) . . . . ?
O7 C5 C6 O9 -163.2(7) . . . . ?
O7 C5 C6 C7 74.7(9) . . . . ?
O8 C5 C6 O9 17.2(10) . . . . ?
O8 C5 C6 C7 -104.9(8) . . . . ?
O9 C6 C7 O10 -67.3(8) . . . . ?
O9 C6 C7 C8 56.4(8) . . . . ?
O10 C7 C8 O11 -0.6(12) . . . . ?
O10 C7 C8 O12 -178.2(8) . . . . ?
O13 C9 C10 O15 -4.5(12) . . . . ?
O13 C9 C10 C11 -126.2(8) . . . . ?
O14 C9 C10 O15 178.3(9) . . . . ?
O14 C9 C10 C11 56.6(12) . . . . ?
O15 C10 C11 O16 -69.1(9) . . . . ?
O15 C10 C11 C12 51.1(10) . . . . ?
O16 C11 C12 O17 8.2(12) . . . . ?
O16 C11 C12 O18 -174.5(9) . . . . ?
O19 C13 C14 O21 9.0(13) . . . . ?
O19 C13 C14 C15 -110.3(11) . . . . ?
O20 C13 C14 O21 -176.7(11) . . . . ?
O20 C13 C14 C15 64.0(13) . . . . ?
O21 C14 C15 O22 -66.8(10) . . . . ?
O21 C14 C15 C16 57.3(9) . . . . ?
O22 C15 C16 O23 -0.1(13) . . . . ?
O22 C15 C16 O24 178.8(10) . . . . ?
O23 Co7 O46 Co4 -18.6(17) 1_455 . . . ?
O25 Co7 O46 Co4 -106.3(16) 1_455 . . . ?
O25 C17 C18 O27 10.6(11) . . . . ?
O25 C17 C18 C19 -110.4(9) . . . . ?
O26 C17 C18 O27 -172.1(8) . . . . ?
O26 C17 C18 C19 67.0(11) . . . . ?
O27 C18 C19 O28 -69.8(8) . . . . ?
O27 C18 C19 C20 54.7(8) . . . . ?
O28 C19 C20 O29 -7.4(11) . . . . ?
O28 C19 C20 O30 172.9(8) . . . . ?
O31 C21 C22 O33 11.3(11) . . . . ?
O31 C21 C22 C23 -110.0(9) . . . . ?
O32 C21 C22 O33 -169.9(8) . . . . ?
O32 C21 C22 C23 68.8(10) . . . . ?
O33 C22 C23 O34 -68.7(9) . . . . ?
O33 C22 C23 C24 55.5(9) . . . . ?
O34 C23 C24 O35 -0.4(12) . . . . ?
O34 C23 C24 O36 -178.2(9) . . . . ?
O57 Co7 O46 Co4 66.7(16) . . . . ?
O58 Co7 O46 Co4 168.5(18) . . . . ?
C1 C2 C3 O4 50.3(9) . . . . ?
C1 C2 C3 C4 173.0(7) . . . . ?
C2 C3 C4 O5 -130.1(9) . . . . ?
C2 C3 C4 O6 53.7(12) . . . . ?
C5 C6 C7 O10 54.7(8) . . . . ?
C5 C6 C7 C8 178.4(7) . . . . ?
C6 C7 C8 O11 -124.0(9) . . . . ?
C6 C7 C8 O12 58.4(11) . . . . ?
C9 C10 C11 O16 54.5(9) . . . . ?
C9 C10 C11 C12 174.6(7) . . . . ?
C10 C11 C12 O17 -111.4(9) . . . . ?
C10 C11 C12 O18 65.9(11) . . . . ?
C13 C14 C15 O22 51.6(10) . . . . ?
C13 C14 C15 C16 175.7(7) . . . . ?
C14 C15 C16 O23 -122.7(9) . . . . ?
C14 C15 C16 O24 56.3(12) . . . . ?
C17 C18 C19 O28 51.1(9) . . . . ?
C17 C18 C19 C20 175.6(6) . . . . ?
C18 C19 C20 O29 -130.4(8) . . . . ?
C18 C19 C20 O30 49.9(10) . . . . ?
C21 C22 C23 O34 52.3(9) . . . . ?
C21 C22 C23 C24 176.4(7) . . . . ?
C22 C23 C24 O35 -123.8(9) . . . . ?
C22 C23 C24 O36 58.3(11) . . . . ?
